data_1563312
loop_
_publ_author_name
'Borna, Marija'
'Hunger, Jens'
'Ormeci, Alim'
'Zahn, Dirk'
'Burkhardt, Ulrich'
'Carrillo-Cabrera, Wilder'
'Cardoso-Gil, Raul'
'Kniep, R\"udiger'

_publ_section_title
;
 High-pressure high-temperature synthesis and crystal structure of the
 isotypic rare earth (RE)--thioborate--sulfides RE9[BS3]2[BS4]3S3,
 (RE=Dy--Lu)
;
_journal_issue 2
_journal_name_full 'Journal of Solid State Chemistry'
_journal_page_first 296
_journal_page_last 303
_journal_paper_doi 10.1016/j.jssc.2010.11.004
_journal_volume 184
_journal_year 2011
_chemical_formula_moiety 'B3.33 S14 Tm6'
_chemical_formula_structural 'Tm9 (B S3)2 (B S4)3 S3 '
_chemical_formula_sum 'B3.33 S14 Tm6'
_chemical_formula_weight 1498.56
_chemical_name_systematic 'Thulium thioborate'
_space_group_IT_number 173
_space_group_name_Hall 'P 6c'
_space_group_name_H-M_alt 'P 63'
_symmetry_cell_setting hexagonal
_symmetry_space_group_name_Hall 'P 6c'
_symmetry_space_group_name_H-M 'P 63'
_cell_angle_alpha 90.0
_cell_angle_beta 90.0
_cell_angle_gamma 120.0
_cell_formula_units_Z 1
_cell_length_a 9.2869(3)
_cell_length_b 9.2869
_cell_length_c 5.8781(3)
_cell_measurement_reflns_used 38
_cell_measurement_temperature 298
_cell_measurement_theta_max 42.457
_cell_measurement_theta_min 1.500
_cell_volume 439.05(3)
_computing_structure_refinement GSAS
_diffrn_ambient_temperature 298
_diffrn_measurement_device_type 'STOE StadiP-MP diffractometer'
_diffrn_radiation_monochromator 'curved germanium (111)'
_diffrn_radiation_polarisn_ratio 0.644
_diffrn_radiation_probe x-ray
_diffrn_radiation_source 'fine-focus sealed tube'
_diffrn_radiation_type 'Cu K\a~1~'
_diffrn_radiation_wavelength 1.540594
_exptl_absorpt_coefficient_mu 69.57
_exptl_crystal_density_diffrn 5.666
_exptl_crystal_density_method 'not measured'
_exptl_crystal_F_000 654
_pd_calc_method 'Rietveld Refinement'
_pd_char_colour 'light orange'
_pd_char_particle_morphology 'size < 0.40mm'
_pd_meas_2theta_range_inc 0.02
_pd_meas_2theta_range_max 109.98
_pd_meas_2theta_range_min 10.0
_pd_meas_number_of_points 5000
_pd_meas_scan_method step
_pd_phase_name Tm9B5S21
_pd_proc_2theta_range_inc 0.02
_pd_proc_2theta_range_max 109.98
_pd_proc_2theta_range_min 10.0
_pd_proc_ls_background_function
;  
 GSAS Background function number 1 with 20 terms.
 Shifted Chebyshev function of 1st kind
      1:    7074.38     2:   -8604.41     3:    4374.30     4:   -1121.21    
      5:   -487.360     6:    949.032     7:   -551.105     8:   -28.2613    
      9:    309.253    10:   -395.666    11:    272.778    12:   -35.6928    
     13:   -143.514    14:    198.310    15:   -175.590    16:    69.6497    
     17:    13.5423    18:   -62.3871    19:    72.2612    20:   -69.4309    
;
_pd_proc_ls_peak_cutoff 0.00001
_pd_proc_ls_profile_function
;
 CW Profile function number 3 with  19 terms
 Pseudovoigt profile coefficients as parameterized in
 P. Thompson, D.E. Cox & J.B. Hastings (1987). J. Appl. Cryst.,20,79-83.
 Asymmetry correction of L.W. Finger, D.E. Cox & A. P. Jephcoat (1994).
 J. Appl. Cryst.,27,892-900.
 #1(GU)   =   40.054 #2(GV)   =  -28.877 #3(GW)   =   11.114
 #4(GP)   =    7.034 #5(LX)   =    3.806 #6(LY)   =    6.107
 #7(S/L)  =   0.0077 #8(H/L)  =   0.0077
 #9(trns) =    -2.11 #10(shft)=   2.2634
 #11(stec)=     5.98 #12(ptec)=     0.18 #13(sfec)=     0.00
 #14(L11) =   -0.042 #15(L22) =   -0.020 #16(L33) =   -0.079
 #17(L12) =   -0.011 #18(L13) =   -0.074 #19(L23) =   -0.121
 Peak tails are ignored  where the intensity is below 0.0000 times the peak
   Aniso. broadening axis   0.0   0.0   1.0
;
_pd_proc_ls_prof_R_factor 0.0228
_pd_proc_ls_prof_wR_expected 0.0128
_pd_proc_ls_prof_wR_factor 0.0301
_pd_proc_number_of_points 5000
_pd_spec_mounting capillary
_pd_spec_mount_mode transmission
_refine_ls_goodness_of_fit_all 1.58
_refine_ls_matrix_type full
_refine_ls_number_constraints 2
_refine_ls_number_parameters 15
_refine_ls_number_restraints 3
_refine_ls_R_Fsqd_factor 0.02413
_refine_ls_shift/su_max 0.06
_refine_ls_shift/su_mean 0.00
_refine_ls_weighting_scheme calc
_reflns_d_resolution_high 1.096
_reflns_d_resolution_low 4.746
_reflns_limit_h_max 8
_reflns_limit_h_min 0
_reflns_limit_k_max 8
_reflns_limit_k_min 0
_reflns_limit_l_max 6
_reflns_limit_l_min 0
_reflns_number_total 136
_cod_data_source_file JSSC-2011-184-296.cif
_cod_data_source_block Tm9B5S21
_cod_depositor_comments
;
The following automatic conversions were performed:

data item '_geom_angle_publ_flag' value 'N' was changed to 'n' in
accordance with the built-in table derived from the CIF Core
dictionary named 'cif_core.dic' version 2.4.5 last updated on
2014-11-21 (48 times).

data item '_geom_bond_publ_flag' value 'N' was changed to 'n' in
accordance with the built-in table derived from the CIF Core
dictionary named 'cif_core.dic' version 2.4.5 last updated on
2014-11-21 (26 times).

Automatic conversion script
Id: cif_fix_values 8369 2020-08-20 11:38:08Z andrius 
;
_cod_original_cell_volume 439.03(3)
_cod_database_code 1563312

loop_
_symmetry_equiv_pos_site_id
_symmetry_equiv_pos_as_xyz
1 +x,+y,+z
2 x-y,+x,+z+1/2
3 -y,x-y,+z
4 -x,-y,+z+1/2
5 y-x,-x,+z
6 +y,y-x,+z+1/2

loop_
_atom_site_type_symbol
_atom_site_label
_atom_site_fract_x
_atom_site_fract_y
_atom_site_fract_z
_atom_site_occupancy
_atom_site_thermal_displace_type
_atom_site_U_iso_or_equiv
_atom_site_symmetry_multiplicity
Tm Tm1 0.37831(10) 0.15160(10) 0.3144(7) 1.0 Uiso 0.01925(21) 6
S S1 0.1367(6) 0.2323(4) 0.3977(8) 1.0 Uiso 0.0126(9) 6
S S2 0.1109(5) 0.5354(6) 0.1099(9) 1.0 Uiso 0.0126(9) 6
S S3 0.3333 0.6667 0.5649(12) 1.0 Uiso 0.0126(9) 2
B B1 0.3333 0.6667 0.2361(34) 1.0 Uiso 0.0126(9) 2
B B2 0.0 0.0 0.3977(8) 0.66667 Uiso 0.0126(9) 2

loop_
_atom_type_symbol
_atom_type_number_in_cell
_atom_type_scat_dispersion_real
_atom_type_scat_dispersion_imag
_atom_type_scat_source
Tm 6.0 0.000 0.000 International_Tables_Vol_C
S 14.0 0.000 0.000 International_Tables_Vol_C
B 3.333 0.000 0.000 International_Tables_Vol_C

loop_
_geom_angle_atom_site_label_1
_geom_angle_atom_site_label_2
_geom_angle_atom_site_label_3
_geom_angle
_geom_angle_site_symmetry_1
_geom_angle_site_symmetry_2
_geom_angle_site_symmetry_3
_geom_angle_publ_flag
S1 Tm1 S1 73.47(15) 1_555 . 5_555 n
S1 Tm1 S1 79.35(14) 1_555 . 6_554 n
S1 Tm1 S2 129.19(19) 1_555 . 2_655 n
S1 Tm1 S2 141.22(15) 1_555 . 5_555 n
S1 Tm1 S2 76.67(12) 1_555 . 6_555 n
S1 Tm1 S3 127.07(10) 1_555 . 2_654 n
S1 Tm1 S1 80.16(15) 5_555 . 6_554 n
S1 Tm1 S2 97.85(15) 5_555 . 2_655 n
S1 Tm1 S2 73.98(13) 5_555 . 5_555 n
S1 Tm1 S2 126.36(17) 5_555 . 6_555 n
S1 Tm1 S3 150.12(15) 5_555 . 2_654 n
S1 Tm1 S2 149.95(16) 6_554 . 2_655 n
S1 Tm1 S2 74.86(17) 6_554 . 5_555 n
S1 Tm1 S2 135.58(17) 6_554 . 6_555 n
S1 Tm1 S3 82.95(18) 6_554 . 2_654 n
S2 Tm1 S2 75.80(8) 2_655 . 5_555 n
S2 Tm1 S2 69.10(17) 2_655 . 6_555 n
S2 Tm1 S3 84.76(15) 2_655 . 2_654 n
S2 Tm1 S2 141.05(14) 5_555 . 6_555 n
S2 Tm1 S3 77.92(12) 5_555 . 2_654 n
S2 Tm1 S3 82.50(14) 6_555 . 2_654 n
Tm1 S1 Tm1 101.97(18) 1_555 . 2_555 n
Tm1 S1 Tm1 154.50(20) 1_555 . 3_555 n
Tm1 S1 B2 82.03(18) 1_555 . 1_555 n
Tm1 S1 Tm1 103.18(19) 2_555 . 3_555 n
Tm1 S1 B2 115.80(8) 2_555 . 1_555 n
Tm1 S1 B2 83.32(18) 3_555 . 1_555 n
Tm1 S2 Tm1 95.31(15) 2_554 . 3_555 n
Tm1 S2 Tm1 95.41(18) 2_554 . 6_564 n
Tm1 S2 B1 89.9(4) 2_554 . 1_555 n
Tm1 S2 Tm1 140.82(18) 3_555 . 6_564 n
Tm1 S2 B1 124.0(5) 3_555 . 1_555 n
Tm1 S2 B1 93.6(4) 6_564 . 1_555 n
Tm1 S3 Tm1 94.49(19) 2_555 . 4_665 n
Tm1 S3 Tm1 94.51(19) 2_555 . 6_565 n
Tm1 S3 B1 122.01(14) 2_555 . 1_555 n
Tm1 S3 Tm1 94.51(19) 4_665 . 6_565 n
Tm1 S3 B1 122.01(14) 4_665 . 1_555 n
Tm1 S3 B1 122.02(14) 6_565 . 1_555 n
S2 B1 S2 106.4(6) 1_555 . 3_665 n
S2 B1 S2 106.4(6) 1_555 . 5_565 n
S2 B1 S3 112.4(6) 1_555 . 1_555 n
S2 B1 S2 106.4(6) 3_665 . 5_565 n
S2 B1 S3 112.4(6) 3_665 . 1_555 n
S2 B1 S3 112.4(6) 5_565 . 1_555 n
S1 B2 S1 120.0 1_555 . 3_555 n
S1 B2 S1 120.0 1_555 . 5_555 n
S1 B2 S1 120.0 3_555 . 5_555 n

loop_
_geom_bond_atom_site_label_1
_geom_bond_atom_site_label_2
_geom_bond_distance
_geom_bond_site_symmetry_1
_geom_bond_site_symmetry_2
_geom_bond_publ_flag
Tm1 S1 2.743(6) . 1_555 n
Tm1 S1 2.697(6) . 5_555 n
Tm1 S1 2.721(5) . 6_554 n
Tm1 S2 2.684(6) . 2_655 n
Tm1 S2 2.936(4) . 5_555 n
Tm1 S2 2.806(6) . 6_555 n
Tm1 S3 2.766(4) . 2_654 n
S1 Tm1 2.743(6) . 1_555 n
S1 Tm1 2.721(5) . 2_555 n
S1 Tm1 2.697(6) . 3_555 n
S1 B2 1.878(3) . 1_555 n
S2 Tm1 2.806(6) . 2_554 n
S2 Tm1 2.936(4) . 3_555 n
S2 Tm1 2.684(6) . 6_564 n
S2 B1 1.946(8) . 1_555 n
S3 Tm1 2.766(4) . 2_555 n
S3 Tm1 2.766(4) . 4_665 n
S3 Tm1 2.766(4) . 6_565 n
S3 B1 1.933(21) . 1_555 n
B1 S2 1.946(8) . 1_555 n
B1 S2 1.946(8) . 3_665 n
B1 S2 1.946(8) . 5_565 n
B1 S3 1.933(21) . 1_555 n
B2 S1 1.878(3) . 1_555 n
B2 S1 1.878(3) . 3_555 n
B2 S1 1.878(3) . 5_555 n
